data_7711955
loop_
_publ_author_name
'Schulz, Ji&#x159;&#xed;'
'Antala, Jakub'
'C&#xed;sa&#x159;ov&#xe1;, Ivana'
'&#x160;t&#x11b;pni&#x10d;ka, Petr'

_publ_section_title
;
 Beyond phosphorus: synthesis, reactivity, coordination behaviour and
 catalytic properties of 1,1'-bis(diphenylstibino)ferrocene.
;
_journal_issue 5
_journal_name_full 'Dalton transactions (Cambridge, England : 2003)'
_journal_page_first 1198
_journal_page_last 1211
_journal_paper_doi 10.1039/d2dt03770j
_journal_volume 52
_journal_year 2023
_chemical_formula_moiety ' C44 H43 Cl Fe Rh Sb2, F6 P'
_chemical_formula_sum 'C44 H43 Cl F6 Fe P Rh Sb2'
_chemical_formula_weight 1154.46
_space_group_crystal_system monoclinic
_space_group_IT_number 14
_space_group_name_Hall '-P 2yn'
_space_group_name_H-M_alt 'P 1 21/n 1'
_atom_sites_solution_hydrogens geom
_atom_sites_solution_primary direct
_atom_sites_solution_secondary difmap
_audit_creation_method SHELXL-2017/1
_audit_update_record
;
2022-11-11 deposited with the CCDC.	2022-12-15 downloaded from the CCDC.
;
_cell_angle_alpha 90
_cell_angle_beta 92.786(2)
_cell_angle_gamma 90
_cell_formula_units_Z 4
_cell_length_a 15.2124(7)
_cell_length_b 16.7760(7)
_cell_length_c 16.1922(7)
_cell_measurement_reflns_used 9359
_cell_measurement_temperature 120(2)
_cell_measurement_theta_max 27.53
_cell_measurement_theta_min 2.68
_cell_volume 4127.4(3)
_computing_cell_refinement 'SAINT V8.38A (Bruker AXS Inc., 2017)'
_computing_data_collection 'Bruker Instrument Service vV6.2.10'
_computing_data_reduction 'SAINT V8.38A (Bruker AXS Inc., 2017)'
_computing_molecular_graphics 'PLATON (Spek, 2017)'
_computing_publication_material 'PLATON (Spek, 2017)'
_computing_structure_refinement 'SHELXL-2017/1 (Sheldrick, 2017)'
_computing_structure_solution 'SHELXT 2014/5 (Sheldrick, 2014)'
_diffrn_ambient_temperature 120(2)
_diffrn_measured_fraction_theta_full 0.998
_diffrn_measured_fraction_theta_max 0.997
_diffrn_measurement_device_type 'Bruker D8 VENTURE Kappa Duo PHOTON 100 CMOS'
_diffrn_measurement_method '\f and \w scans'
_diffrn_radiation_monochromator 'Quazar Mo multilayer optic'
_diffrn_radiation_source 'I\mS micro-focus sealed tube'
_diffrn_radiation_type MoK\a
_diffrn_radiation_wavelength 0.71073
_diffrn_reflns_av_R_equivalents 0.0204
_diffrn_reflns_av_unetI/netI 0.0123
_diffrn_reflns_Laue_measured_fraction_full 0.998
_diffrn_reflns_Laue_measured_fraction_max 0.997
_diffrn_reflns_limit_h_max 19
_diffrn_reflns_limit_h_min -19
_diffrn_reflns_limit_k_max 21
_diffrn_reflns_limit_k_min -21
_diffrn_reflns_limit_l_max 21
_diffrn_reflns_limit_l_min -20
_diffrn_reflns_number 71747
_diffrn_reflns_point_group_measured_fraction_full 0.998
_diffrn_reflns_point_group_measured_fraction_max 0.997
_diffrn_reflns_theta_full 25.242
_diffrn_reflns_theta_max 27.559
_diffrn_reflns_theta_min 2.241
_exptl_absorpt_coefficient_mu 2.195
_exptl_absorpt_correction_T_max 0.85
_exptl_absorpt_correction_T_min 0.74
_exptl_absorpt_correction_type multi-scan
_exptl_absorpt_process_details 'SADABS-2016/2 - Bruker AXS'
_exptl_crystal_colour red
_exptl_crystal_density_diffrn 1.858
_exptl_crystal_description plate
_exptl_crystal_F_000 2264
_exptl_crystal_size_max 0.28
_exptl_crystal_size_mid 0.22
_exptl_crystal_size_min 0.08
_refine_diff_density_max 1.222
_refine_diff_density_min -0.854
_refine_diff_density_rms 0.099
_refine_ls_extinction_method none
_refine_ls_goodness_of_fit_ref 1.121
_refine_ls_hydrogen_treatment constr
_refine_ls_matrix_type full
_refine_ls_number_parameters 547
_refine_ls_number_reflns 9502
_refine_ls_number_restraints 48
_refine_ls_restrained_S_all 1.189
_refine_ls_R_factor_all 0.0282
_refine_ls_R_factor_gt 0.0255
_refine_ls_shift/su_max 0.003
_refine_ls_shift/su_mean 0.000
_refine_ls_structure_factor_coef Fsqd
_refine_ls_weighting_details 'w=1/[\s^2^(Fo^2^)+(0.0230P)^2^+10.1255P] where P=(Fo^2^+2Fc^2^)/3'
_refine_ls_weighting_scheme calc
_refine_ls_wR_factor_gt 0.0609
_refine_ls_wR_factor_ref 0.0630
_reflns_Friedel_coverage 0.000
_reflns_number_gt 8854
_reflns_number_total 9502
_reflns_threshold_expression 'I > 2\s(I)'
_cod_data_source_file d2dt03770j3.cif
_cod_data_source_block ja5
_cod_depositor_comments 'Adding full bibliography for 7711945--7711966.cif.'
_cod_original_sg_symbol_H-M 'P 21/n'
_cod_database_code 7711955
_shelx_shelxl_version_number 2017/1
_shelx_space_group_comment
;
The symmetry employed for this shelxl refinement is uniquely defined
by the following loop, which should always be used as a source of
symmetry information in preference to the above space-group names.
They are only intended as comments.
;
_shelx_estimated_absorpt_t_min 0.578
_shelx_estimated_absorpt_t_max 0.844

loop_
_space_group_symop_operation_xyz
'x, y, z'
'-x+1/2, y+1/2, -z+1/2'
'-x, -y, -z'
'x-1/2, -y-1/2, z-1/2'

loop_
_atom_site_label
_atom_site_type_symbol
_atom_site_fract_x
_atom_site_fract_y
_atom_site_fract_z
_atom_site_U_iso_or_equiv
_atom_site_adp_type
_atom_site_occupancy
_atom_site_site_symmetry_order
_atom_site_calc_flag
_atom_site_refinement_flags_posn
_atom_site_refinement_flags_adp
_atom_site_refinement_flags_occupancy
_atom_site_disorder_assembly
_atom_site_disorder_group
Rh Rh 0.42734(2) 0.18929(2) 0.72284(2) 0.01419(5) Uani 1 1 d . . . . .
Sb1 Sb 0.33439(2) 0.26261(2) 0.61079(2) 0.01502(4) Uani 1 1 d . . . . .
Sb2 Sb 0.34908(2) 0.26024(2) 0.83914(2) 0.01586(5) Uani 1 1 d . . . . .
Fe Fe 0.12799(2) 0.28641(2) 0.72627(2) 0.01677(8) Uani 1 1 d . . . . .
Cl Cl 0.31000(4) 0.09193(4) 0.72448(4) 0.02159(12) Uani 1 1 d . . . . .
C1 C 0.19843(16) 0.27885(16) 0.62223(15) 0.0180(5) Uani 1 1 d . . . . .
C2 C 0.15199(18) 0.35303(18) 0.62370(16) 0.0230(5) Uani 1 1 d . . . . .
H2 H 0.177510 0.404706 0.623200 0.028 Uiso 1 1 calc R U . . .
C3 C 0.06033(18) 0.3352(2) 0.62606(17) 0.0272(6) Uani 1 1 d . . . . .
H3 H 0.014230 0.373337 0.627416 0.033 Uiso 1 1 calc R U . . .
C4 C 0.04953(19) 0.2514(2) 0.62604(19) 0.0282(6) Uani 1 1 d . . . . .
H4 H -0.004772 0.223566 0.627332 0.034 Uiso 1 1 calc R U . . .
C5 C 0.13483(17) 0.21619(18) 0.62375(17) 0.0235(5) Uani 1 1 d . . . . .
H5 H 0.147185 0.160684 0.623301 0.028 Uiso 1 1 calc R U . . .
C6 C 0.21199(17) 0.27865(17) 0.82830(16) 0.0194(5) Uani 1 1 d . . . . .
C7 C 0.16174(18) 0.35087(18) 0.83078(16) 0.0227(5) Uani 1 1 d . . . . .
H7 H 0.184696 0.403535 0.832665 0.027 Uiso 1 1 calc R U . . .
C8 C 0.07108(18) 0.32926(18) 0.82992(17) 0.0243(6) Uani 1 1 d . . . . .
H8 H 0.023036 0.365319 0.831445 0.029 Uiso 1 1 calc R U . . .
C9 C 0.06449(19) 0.24456(18) 0.82637(18) 0.0253(6) Uani 1 1 d . . . . .
H9 H 0.011554 0.214440 0.824803 0.030 Uiso 1 1 calc R U . . .
C10 C 0.15124(17) 0.21319(17) 0.82560(17) 0.0221(5) Uani 1 1 d . . . . .
H10 H 0.166390 0.158308 0.823626 0.027 Uiso 1 1 calc R U . . .
C11 C 0.32845(17) 0.19681(17) 0.49843(15) 0.0203(5) Uani 1 1 d . . . . .
C12 C 0.35564(18) 0.22817(19) 0.42451(17) 0.0248(6) Uani 1 1 d . . . . .
H12 H 0.380621 0.280025 0.423057 0.030 Uiso 1 1 calc R U . . .
C13 C 0.34592(19) 0.1828(2) 0.35237(17) 0.0306(7) Uani 1 1 d . . . . .
H13 H 0.364207 0.204092 0.301613 0.037 Uiso 1 1 calc R U . . .
C14 C 0.31013(19) 0.1076(2) 0.35411(18) 0.0322(7) Uani 1 1 d . . . . .
H14 H 0.303394 0.077402 0.304591 0.039 Uiso 1 1 calc R U . . .
C15 C 0.2837(2) 0.0757(2) 0.42833(19) 0.0312(7) Uani 1 1 d . . . . .
H15 H 0.259235 0.023611 0.429538 0.037 Uiso 1 1 calc R U . . .
C16 C 0.29324(19) 0.12005(19) 0.50043(17) 0.0263(6) Uani 1 1 d . . . . .
H16 H 0.275800 0.098200 0.551230 0.032 Uiso 1 1 calc R U . . .
C17 C 0.37156(17) 0.38026(16) 0.57874(16) 0.0207(5) Uani 1 1 d . . . . .
C18 C 0.43050(19) 0.42033(18) 0.63170(17) 0.0251(6) Uani 1 1 d . . . . .
H18 H 0.456415 0.393611 0.678537 0.030 Uiso 1 1 calc R U . . .
C19 C 0.4521(2) 0.4997(2) 0.6167(2) 0.0349(7) Uani 1 1 d . . . . .
H19 H 0.492007 0.527308 0.653558 0.042 Uiso 1 1 calc R U . . .
C20 C 0.4150(2) 0.53796(19) 0.5478(2) 0.0358(7) Uani 1 1 d . . . . .
H20 H 0.429218 0.592073 0.537544 0.043 Uiso 1 1 calc R U . . .
C21 C 0.3572(2) 0.49793(19) 0.4938(2) 0.0328(7) Uani 1 1 d . . . . .
H21 H 0.333056 0.524294 0.445983 0.039 Uiso 1 1 calc R U . . .
C22 C 0.33417(19) 0.41895(18) 0.50928(19) 0.0271(6) Uani 1 1 d . . . . .
H22 H 0.293474 0.391816 0.472876 0.033 Uiso 1 1 calc R U . . .
C23 C 0.34928(17) 0.19816(17) 0.95353(16) 0.0211(5) Uani 1 1 d . . . . .
C24 C 0.32672(19) 0.2384(2) 1.02465(17) 0.0265(6) Uani 1 1 d . . . . .
H24 H 0.319798 0.294713 1.023939 0.032 Uiso 1 1 calc R U . . .
C25 C 0.31432(19) 0.1954(2) 1.09717(18) 0.0339(7) Uani 1 1 d . . . . .
H25 H 0.298944 0.222440 1.145944 0.041 Uiso 1 1 calc R U . . .
C26 C 0.3244(2) 0.1141(2) 1.09788(19) 0.0373(8) Uani 1 1 d . . . . .
H26 H 0.314775 0.085094 1.147016 0.045 Uiso 1 1 calc R U . . .
C27 C 0.3482(2) 0.0740(2) 1.0279(2) 0.0352(7) Uani 1 1 d . . . . .
H27 H 0.356373 0.017899 1.029356 0.042 Uiso 1 1 calc R U . . .
C28 C 0.36041(19) 0.11605(19) 0.95503(18) 0.0271(6) Uani 1 1 d . . . . .
H28 H 0.376250 0.088611 0.906629 0.033 Uiso 1 1 calc R U . . .
C29 C 0.40317(19) 0.37298(17) 0.87026(17) 0.0246(6) Uani 1 1 d . . . . .
C30 C 0.4781(2) 0.3765(2) 0.9230(2) 0.0346(7) Uani 1 1 d . . . . .
H30 H 0.495040 0.331985 0.956463 0.041 Uiso 1 1 calc R U . . .
C31 C 0.5280(3) 0.4467(3) 0.9261(3) 0.0560(13) Uani 1 1 d . . . . .
H31 H 0.580159 0.449446 0.960656 0.067 Uiso 1 1 calc R U . . .
C32 C 0.5018(4) 0.5118(3) 0.8791(3) 0.0691(17) Uani 1 1 d . . . . .
H32 H 0.536466 0.558921 0.880997 0.083 Uiso 1 1 calc R U . . .
C33 C 0.4265(4) 0.5091(2) 0.8298(3) 0.0589(13) Uani 1 1 d . . . . .
H33 H 0.407827 0.554877 0.799250 0.071 Uiso 1 1 calc R U . . .
C34 C 0.3773(3) 0.43980(19) 0.8242(2) 0.0371(8) Uani 1 1 d . . . . .
H34 H 0.325681 0.437793 0.788839 0.045 Uiso 1 1 calc R U . . .
C35 C 0.52871(17) 0.09840(17) 0.75147(17) 0.0223(5) Uani 1 1 d . . . . .
C36 C 0.52296(17) 0.11388(17) 0.66321(17) 0.0217(5) Uani 1 1 d . . . . .
C37 C 0.54738(17) 0.19451(17) 0.65082(17) 0.0216(5) Uani 1 1 d . . . . .
C38 C 0.56429(16) 0.23099(17) 0.73079(17) 0.0209(5) Uani 1 1 d . . . . .
C39 C 0.55529(17) 0.16962(17) 0.79222(16) 0.0217(5) Uani 1 1 d . . . . .
C40 C 0.5140(2) 0.01919(18) 0.7893(2) 0.0313(7) Uani 1 1 d . . . . .
H40A H 0.517164 0.024238 0.849696 0.047 Uiso 1 1 calc R U . . .
H40B H 0.559362 -0.018086 0.772394 0.047 Uiso 1 1 calc R U . . .
H40C H 0.455824 -0.000870 0.770880 0.047 Uiso 1 1 calc R U . . .
C41 C 0.5028(2) 0.05242(19) 0.59848(19) 0.0294(6) Uani 1 1 d . . . . .
H41A H 0.484424 0.078732 0.546431 0.044 Uiso 1 1 calc R U . . .
H41B H 0.455237 0.017894 0.616126 0.044 Uiso 1 1 calc R U . . .
H41C H 0.555443 0.020253 0.590367 0.044 Uiso 1 1 calc R U . . .
C42 C 0.56301(19) 0.2333(2) 0.56933(18) 0.0288(6) Uani 1 1 d . . . . .
H42A H 0.624872 0.226659 0.556439 0.043 Uiso 1 1 calc R U . . .
H42B H 0.549072 0.290178 0.572418 0.043 Uiso 1 1 calc R U . . .
H42C H 0.525312 0.208242 0.525896 0.043 Uiso 1 1 calc R U . . .
C43 C 0.60418(19) 0.31133(19) 0.7463(2) 0.0288(6) Uani 1 1 d . . . . .
H43A H 0.572866 0.338539 0.789695 0.043 Uiso 1 1 calc R U . . .
H43B H 0.599517 0.342899 0.695401 0.043 Uiso 1 1 calc R U . . .
H43C H 0.666310 0.305233 0.764154 0.043 Uiso 1 1 calc R U . . .
C44 C 0.5821(2) 0.1780(2) 0.88230(18) 0.0302(7) Uani 1 1 d . . . . .
H44A H 0.540987 0.148318 0.915441 0.045 Uiso 1 1 calc R U . . .
H44B H 0.581248 0.234448 0.897841 0.045 Uiso 1 1 calc R U . . .
H44C H 0.641682 0.156723 0.892400 0.045 Uiso 1 1 calc R U . . .
P1 P 0.79750(5) 0.09351(5) 0.74552(6) 0.03245(17) Uani 1 1 d . . . . .
F1 F 0.75311(18) 0.18061(17) 0.7553(2) 0.0303(8) Uani 0.615(5) 1 d . . P . .
F1D F 0.7648(7) 0.1597(6) 0.8050(7) 0.091(3) Uani 0.385(5) 1 d . U P . .
F2 F 0.84175(18) 0.00776(16) 0.7432(2) 0.0849(10) Uani 1 1 d . . . . .
F3 F 0.8802(3) 0.1192(2) 0.8030(3) 0.0532(11) Uani 0.615(5) 1 d . U P . .
F3D F 0.8894(4) 0.1349(4) 0.7490(5) 0.0586(19) Uani 0.385(5) 1 d . U P . .
F4 F 0.7376(3) 0.0590(2) 0.8126(3) 0.1003(11) Uani 1 1 d . U . . .
F5 F 0.7249(4) 0.0824(3) 0.6733(3) 0.0828(17) Uani 0.615(5) 1 d . U P . .
F5D F 0.7013(7) 0.0444(6) 0.7364(8) 0.098(3) Uani 0.385(5) 1 d . U P . .
F6 F 0.8550(4) 0.1339(4) 0.6747(4) 0.0952(19) Uani 0.615(5) 1 d . U P . .
F6D F 0.7903(5) 0.0951(4) 0.6526(3) 0.0462(16) Uani 0.385(5) 1 d . U P . .

loop_
_atom_site_aniso_label
_atom_site_aniso_U_11
_atom_site_aniso_U_22
_atom_site_aniso_U_33
_atom_site_aniso_U_23
_atom_site_aniso_U_13
_atom_site_aniso_U_12
Rh 0.01184(9) 0.01657(9) 0.01402(9) -0.00056(7) -0.00085(6) 0.00253(7)
Sb1 0.01282(8) 0.01904(8) 0.01315(8) 0.00136(6) 0.00016(6) 0.00194(6)
Sb2 0.01431(8) 0.02079(9) 0.01245(8) -0.00002(6) 0.00018(6) 0.00272(6)
Fe 0.01183(16) 0.02066(18) 0.01782(17) 0.00070(14) 0.00063(13) 0.00200(13)
Cl 0.0196(3) 0.0195(3) 0.0256(3) 0.0008(2) 0.0002(2) -0.0015(2)
C1 0.0137(11) 0.0237(13) 0.0165(11) 0.0000(10) -0.0009(9) 0.0022(10)
C2 0.0220(13) 0.0274(14) 0.0194(12) 0.0059(11) 0.0003(10) 0.0041(11)
C3 0.0170(13) 0.0412(17) 0.0229(13) -0.0002(12) -0.0027(10) 0.0113(12)
C4 0.0156(13) 0.0410(17) 0.0276(15) -0.0074(12) -0.0043(11) -0.0023(11)
C5 0.0161(12) 0.0291(14) 0.0251(13) -0.0053(11) -0.0015(10) 0.0006(11)
C6 0.0158(12) 0.0257(13) 0.0167(12) 0.0022(10) 0.0022(9) 0.0030(10)
C7 0.0197(13) 0.0274(14) 0.0210(13) -0.0037(11) 0.0016(10) 0.0039(11)
C8 0.0186(13) 0.0306(15) 0.0240(13) 0.0000(11) 0.0050(10) 0.0067(11)
C9 0.0170(13) 0.0331(15) 0.0263(14) 0.0049(11) 0.0068(11) 0.0014(11)
C10 0.0180(12) 0.0255(13) 0.0232(13) 0.0054(11) 0.0048(10) 0.0027(10)
C11 0.0142(11) 0.0328(15) 0.0136(11) -0.0025(10) -0.0020(9) 0.0052(10)
C12 0.0166(12) 0.0383(16) 0.0194(13) 0.0016(11) 0.0014(10) 0.0049(11)
C13 0.0208(13) 0.055(2) 0.0156(12) -0.0029(13) 0.0007(10) 0.0095(13)
C14 0.0221(14) 0.053(2) 0.0208(13) -0.0132(13) -0.0022(11) 0.0099(13)
C15 0.0276(15) 0.0352(16) 0.0307(15) -0.0117(13) 0.0004(12) 0.0025(12)
C16 0.0259(14) 0.0333(15) 0.0199(13) -0.0030(11) 0.0027(10) 0.0022(12)
C17 0.0190(12) 0.0220(13) 0.0216(12) 0.0037(10) 0.0055(10) 0.0013(10)
C18 0.0276(14) 0.0268(14) 0.0213(13) -0.0007(11) 0.0055(11) -0.0005(11)
C19 0.0420(18) 0.0310(16) 0.0330(16) -0.0065(13) 0.0160(14) -0.0101(14)
C20 0.0427(18) 0.0235(15) 0.0430(18) 0.0044(13) 0.0223(15) -0.0007(13)
C21 0.0272(15) 0.0325(16) 0.0398(17) 0.0164(13) 0.0117(13) 0.0076(12)
C22 0.0196(13) 0.0309(15) 0.0310(15) 0.0097(12) 0.0021(11) 0.0032(11)
C23 0.0155(12) 0.0316(14) 0.0161(11) 0.0061(10) -0.0018(9) 0.0000(10)
C24 0.0196(13) 0.0427(17) 0.0172(13) 0.0016(12) -0.0007(10) -0.0001(12)
C25 0.0191(13) 0.065(2) 0.0176(13) 0.0053(14) -0.0010(10) -0.0036(14)
C26 0.0204(14) 0.065(2) 0.0257(15) 0.0215(15) -0.0051(11) -0.0106(14)
C27 0.0276(15) 0.0406(18) 0.0363(17) 0.0160(14) -0.0098(13) -0.0071(13)
C28 0.0247(14) 0.0325(15) 0.0236(13) 0.0058(12) -0.0039(11) -0.0028(12)
C29 0.0279(14) 0.0256(14) 0.0211(13) -0.0067(11) 0.0102(11) -0.0011(11)
C30 0.0277(15) 0.0420(18) 0.0346(16) -0.0181(14) 0.0076(13) -0.0041(13)
C31 0.042(2) 0.072(3) 0.056(2) -0.045(2) 0.0226(18) -0.025(2)
C32 0.102(4) 0.047(3) 0.062(3) -0.028(2) 0.052(3) -0.040(3)
C33 0.113(4) 0.0277(18) 0.040(2) -0.0095(16) 0.038(2) -0.015(2)
C34 0.061(2) 0.0268(15) 0.0253(15) -0.0014(12) 0.0174(15) 0.0039(15)
C35 0.0164(12) 0.0251(14) 0.0250(13) 0.0007(11) -0.0027(10) 0.0107(10)
C36 0.0154(12) 0.0268(14) 0.0226(13) -0.0052(11) -0.0010(10) 0.0079(10)
C37 0.0120(11) 0.0303(14) 0.0227(13) -0.0034(11) 0.0021(9) 0.0046(10)
C38 0.0105(11) 0.0278(14) 0.0245(13) -0.0042(11) 0.0013(9) 0.0037(10)
C39 0.0135(11) 0.0316(14) 0.0196(12) -0.0033(11) -0.0041(9) 0.0076(10)
C40 0.0352(16) 0.0256(15) 0.0326(15) 0.0032(12) -0.0033(13) 0.0129(12)
C41 0.0279(15) 0.0318(15) 0.0282(14) -0.0115(12) -0.0025(11) 0.0109(12)
C42 0.0186(13) 0.0434(18) 0.0248(14) -0.0002(13) 0.0060(11) -0.0007(12)
C43 0.0170(13) 0.0347(16) 0.0348(16) -0.0084(13) 0.0021(11) -0.0048(11)
C44 0.0233(14) 0.0434(18) 0.0230(14) -0.0050(13) -0.0069(11) 0.0105(13)
P1 0.0269(4) 0.0328(4) 0.0378(4) -0.0062(3) 0.0031(3) 0.0022(3)
F1 0.0188(13) 0.0189(14) 0.054(2) 0.0020(13) 0.0068(13) 0.0074(10)
F1D 0.087(4) 0.088(4) 0.097(4) -0.017(3) 0.011(3) 0.003(3)
F2 0.0506(16) 0.0410(14) 0.165(3) -0.0100(17) 0.0198(18) 0.0111(12)
F3 0.0427(18) 0.0464(19) 0.068(2) -0.0152(17) -0.0195(17) 0.0094(15)
F3D 0.048(3) 0.058(3) 0.070(3) -0.019(2) 0.002(2) -0.006(2)
F4 0.099(2) 0.095(2) 0.110(2) 0.0358(18) 0.0356(18) 0.0205(17)
F5 0.086(3) 0.084(3) 0.075(2) -0.029(2) -0.032(2) 0.030(2)
F5D 0.089(4) 0.091(4) 0.113(4) -0.008(3) 0.009(3) -0.002(3)
F6 0.095(3) 0.096(3) 0.098(3) 0.022(2) 0.041(2) 0.018(2)
F6D 0.059(3) 0.042(2) 0.037(2) -0.0019(19) -0.006(2) -0.011(2)

loop_
_atom_type_symbol
_atom_type_description
_atom_type_scat_dispersion_real
_atom_type_scat_dispersion_imag
_atom_type_scat_source
C C 0.0033 0.0016 'International Tables Vol C Tables 4.2.6.8 and 6.1.1.4'
H H 0.0000 0.0000 'International Tables Vol C Tables 4.2.6.8 and 6.1.1.4'
Cl Cl 0.1484 0.1585 'International Tables Vol C Tables 4.2.6.8 and 6.1.1.4'
F F 0.0171 0.0103 'International Tables Vol C Tables 4.2.6.8 and 6.1.1.4'
Fe Fe 0.3463 0.8444 'International Tables Vol C Tables 4.2.6.8 and 6.1.1.4'
P P 0.1023 0.0942 'International Tables Vol C Tables 4.2.6.8 and 6.1.1.4'
Rh Rh -1.1178 0.9187 'International Tables Vol C Tables 4.2.6.8 and 6.1.1.4'
Sb Sb -0.5866 1.5461 'International Tables Vol C Tables 4.2.6.8 and 6.1.1.4'

loop_
_geom_angle_atom_site_label_1
_geom_angle_atom_site_label_2
_geom_angle_atom_site_label_3
_geom_angle
_geom_angle_site_symmetry_1
_geom_angle_site_symmetry_3
_geom_angle_publ_flag
C36 Rh C38 63.94(10) . . ?
C36 Rh C35 38.61(10) . . ?
C38 Rh C35 63.60(10) . . ?
C36 Rh C37 37.61(11) . . ?
C38 Rh C37 38.22(10) . . ?
C35 Rh C37 63.35(10) . . ?
C36 Rh C39 63.44(10) . . ?
C38 Rh C39 38.10(11) . . ?
C35 Rh C39 37.27(10) . . ?
C37 Rh C39 63.15(10) . . ?
C36 Rh Cl 96.96(8) . . ?
C38 Rh Cl 155.85(7) . . ?
C35 Rh Cl 92.27(8) . . ?
C37 Rh Cl 131.26(8) . . ?
C39 Rh Cl 121.47(8) . . ?
C36 Rh Sb1 108.74(7) . . ?
C38 Rh Sb1 112.23(7) . . ?
C35 Rh Sb1 147.03(7) . . ?
C37 Rh Sb1 92.81(7) . . ?
C39 Rh Sb1 150.33(8) . . ?
Cl Rh Sb1 87.121(17) . . ?
C36 Rh Sb2 158.97(7) . . ?
C38 Rh Sb2 106.36(7) . . ?
C35 Rh Sb2 120.75(7) . . ?
C37 Rh Sb2 142.26(7) . . ?
C39 Rh Sb2 97.11(7) . . ?
Cl Rh Sb2 86.346(17) . . ?
Sb1 Rh Sb2 92.133(9) . . ?
C1 Sb1 C17 100.12(10) . . ?
C1 Sb1 C11 98.14(10) . . ?
C17 Sb1 C11 105.90(11) . . ?
C1 Sb1 Rh 120.76(7) . . ?
C17 Sb1 Rh 118.36(7) . . ?
C11 Sb1 Rh 110.85(7) . . ?
C6 Sb2 C29 105.12(11) . . ?
C6 Sb2 C23 95.96(10) . . ?
C29 Sb2 C23 104.28(11) . . ?
C6 Sb2 Rh 119.93(7) . . ?
C29 Sb2 Rh 113.61(7) . . ?
C23 Sb2 Rh 115.53(8) . . ?
C10 Fe C5 106.24(12) . . ?
C10 Fe C6 41.13(11) . . ?
C5 Fe C6 124.47(11) . . ?
C10 Fe C1 122.31(11) . . ?
C5 Fe C1 40.96(11) . . ?
C6 Fe C1 109.28(10) . . ?
C10 Fe C2 159.39(11) . . ?
C5 Fe C2 68.76(12) . . ?
C6 Fe C2 124.13(11) . . ?
C1 Fe C2 40.95(11) . . ?
C10 Fe C3 157.74(12) . . ?
C5 Fe C3 68.31(12) . . ?
C6 Fe C3 159.38(12) . . ?
C1 Fe C3 68.63(10) . . ?
C2 Fe C3 40.79(11) . . ?
C10 Fe C9 40.65(11) . . ?
C5 Fe C9 119.31(12) . . ?
C6 Fe C9 68.85(11) . . ?
C1 Fe C9 156.37(12) . . ?
C2 Fe C9 159.48(11) . . ?
C3 Fe C9 121.65(12) . . ?
C10 Fe C7 68.93(12) . . ?
C5 Fe C7 162.47(11) . . ?
C6 Fe C7 41.00(11) . . ?
C1 Fe C7 126.31(11) . . ?
C2 Fe C7 109.49(12) . . ?
C3 Fe C7 122.55(12) . . ?
C9 Fe C7 68.73(12) . . ?
C10 Fe C4 121.51(13) . . ?
C5 Fe C4 40.81(11) . . ?
C6 Fe C4 159.68(12) . . ?
C1 Fe C4 68.82(11) . . ?
C2 Fe C4 68.60(12) . . ?
C3 Fe C4 40.37(13) . . ?
C9 Fe C4 104.40(13) . . ?
C7 Fe C4 156.20(12) . . ?
C10 Fe C8 68.33(11) . . ?
C5 Fe C8 154.90(12) . . ?
C6 Fe C8 68.51(11) . . ?
C1 Fe C8 162.41(12) . . ?
C2 Fe C8 124.73(12) . . ?
C3 Fe C8 106.94(11) . . ?
C9 Fe C8 40.63(12) . . ?
C7 Fe C8 40.60(11) . . ?
C4 Fe C8 119.58(12) . . ?
C5 C1 C2 107.7(2) . . ?
C5 C1 Fe 69.46(15) . . ?
C2 C1 Fe 69.73(15) . . ?
C5 C1 Sb1 125.1(2) . . ?
C2 C1 Sb1 127.0(2) . . ?
Fe C1 Sb1 129.63(12) . . ?
C3 C2 C1 107.6(3) . . ?
C3 C2 Fe 69.61(16) . . ?
C1 C2 Fe 69.32(15) . . ?
C3 C2 H2 126.2 . . ?
C1 C2 H2 126.2 . . ?
Fe C2 H2 126.4 . . ?
C4 C3 C2 108.7(3) . . ?
C4 C3 Fe 69.95(17) . . ?
C2 C3 Fe 69.60(15) . . ?
C4 C3 H3 125.6 . . ?
C2 C3 H3 125.6 . . ?
Fe C3 H3 126.4 . . ?
C3 C4 C5 107.8(3) . . ?
C3 C4 Fe 69.68(16) . . ?
C5 C4 Fe 69.19(16) . . ?
C3 C4 H4 126.1 . . ?
C5 C4 H4 126.1 . . ?
Fe C4 H4 126.6 . . ?
C4 C5 C1 108.2(3) . . ?
C4 C5 Fe 70.00(16) . . ?
C1 C5 Fe 69.58(15) . . ?
C4 C5 H5 125.9 . . ?
C1 C5 H5 125.9 . . ?
Fe C5 H5 126.1 . . ?
C7 C6 C10 107.7(2) . . ?
C7 C6 Fe 69.85(15) . . ?
C10 C6 Fe 69.36(15) . . ?
C7 C6 Sb2 130.4(2) . . ?
C10 C6 Sb2 121.59(19) . . ?
Fe C6 Sb2 130.86(13) . . ?
C8 C7 C6 107.6(3) . . ?
C8 C7 Fe 69.81(16) . . ?
C6 C7 Fe 69.15(15) . . ?
C8 C7 H7 126.2 . . ?
C6 C7 H7 126.2 . . ?
Fe C7 H7 126.4 . . ?
C7 C8 C9 108.7(2) . . ?
C7 C8 Fe 69.59(15) . . ?
C9 C8 Fe 69.51(16) . . ?
C7 C8 H8 125.7 . . ?
C9 C8 H8 125.7 . . ?
Fe C8 H8 126.8 . . ?
C10 C9 C8 107.8(3) . . ?
C10 C9 Fe 69.30(16) . . ?
C8 C9 Fe 69.86(16) . . ?
C10 C9 H9 126.1 . . ?
C8 C9 H9 126.1 . . ?
Fe C9 H9 126.3 . . ?
C9 C10 C6 108.3(3) . . ?
C9 C10 Fe 70.05(16) . . ?
C6 C10 Fe 69.52(15) . . ?
C9 C10 H10 125.9 . . ?
C6 C10 H10 125.9 . . ?
Fe C10 H10 126.1 . . ?
C12 C11 C16 120.0(3) . . ?
C12 C11 Sb1 122.6(2) . . ?
C16 C11 Sb1 117.36(19) . . ?
C11 C12 C13 119.4(3) . . ?
C11 C12 H12 120.3 . . ?
C13 C12 H12 120.3 . . ?
C14 C13 C12 120.6(3) . . ?
C14 C13 H13 119.7 . . ?
C12 C13 H13 119.7 . . ?
C13 C14 C15 120.1(3) . . ?
C13 C14 H14 119.9 . . ?
C15 C14 H14 119.9 . . ?
C16 C15 C14 119.8(3) . . ?
C16 C15 H15 120.1 . . ?
C14 C15 H15 120.1 . . ?
C15 C16 C11 120.0(3) . . ?
C15 C16 H16 120.0 . . ?
C11 C16 H16 120.0 . . ?
C18 C17 C22 120.0(3) . . ?
C18 C17 Sb1 118.2(2) . . ?
C22 C17 Sb1 121.7(2) . . ?
C17 C18 C19 120.4(3) . . ?
C17 C18 H18 119.8 . . ?
C19 C18 H18 119.8 . . ?
C20 C19 C18 119.5(3) . . ?
C20 C19 H19 120.3 . . ?
C18 C19 H19 120.3 . . ?
C19 C20 C21 120.5(3) . . ?
C19 C20 H20 119.8 . . ?
C21 C20 H20 119.8 . . ?
C20 C21 C22 120.3(3) . . ?
C20 C21 H21 119.9 . . ?
C22 C21 H21 119.9 . . ?
C17 C22 C21 119.3(3) . . ?
C17 C22 H22 120.3 . . ?
C21 C22 H22 120.3 . . ?
C28 C23 C24 120.1(3) . . ?
C28 C23 Sb2 119.8(2) . . ?
C24 C23 Sb2 119.5(2) . . ?
C23 C24 C25 119.5(3) . . ?
C23 C24 H24 120.3 . . ?
C25 C24 H24 120.3 . . ?
C26 C25 C24 120.0(3) . . ?
C26 C25 H25 120.0 . . ?
C24 C25 H25 120.0 . . ?
C25 C26 C27 120.7(3) . . ?
C25 C26 H26 119.7 . . ?
C27 C26 H26 119.7 . . ?
C26 C27 C28 119.9(3) . . ?
C26 C27 H27 120.0 . . ?
C28 C27 H27 120.0 . . ?
C23 C28 C27 119.7(3) . . ?
C23 C28 H28 120.1 . . ?
C27 C28 H28 120.1 . . ?
C30 C29 C34 119.8(3) . . ?
C30 C29 Sb2 118.8(2) . . ?
C34 C29 Sb2 119.7(2) . . ?
C29 C30 C31 118.9(4) . . ?
C29 C30 H30 120.6 . . ?
C31 C30 H30 120.6 . . ?
C32 C31 C30 120.3(4) . . ?
C32 C31 H31 119.8 . . ?
C30 C31 H31 119.8 . . ?
C33 C32 C31 120.5(4) . . ?
C33 C32 H32 119.7 . . ?
C31 C32 H32 119.7 . . ?
C32 C33 C34 120.2(4) . . ?
C32 C33 H33 119.9 . . ?
C34 C33 H33 119.9 . . ?
C33 C34 C29 120.2(4) . . ?
C33 C34 H34 119.9 . . ?
C29 C34 H34 119.9 . . ?
C39 C35 C36 108.1(2) . . ?
C39 C35 C40 127.5(3) . . ?
C36 C35 C40 124.3(3) . . ?
C39 C35 Rh 72.22(15) . . ?
C36 C35 Rh 70.16(14) . . ?
C40 C35 Rh 126.1(2) . . ?
C37 C36 C35 107.8(2) . . ?
C37 C36 C41 127.3(3) . . ?
C35 C36 C41 124.7(3) . . ?
C37 C36 Rh 72.27(15) . . ?
C35 C36 Rh 71.24(14) . . ?
C41 C36 Rh 126.26(19) . . ?
C36 C37 C38 108.3(2) . . ?
C36 C37 C42 126.2(3) . . ?
C38 C37 C42 125.2(3) . . ?
C36 C37 Rh 70.12(15) . . ?
C38 C37 Rh 70.14(15) . . ?
C42 C37 Rh 130.54(19) . . ?
C39 C38 C37 107.3(2) . . ?
C39 C38 C43 125.4(3) . . ?
C37 C38 C43 125.9(3) . . ?
C39 C38 Rh 72.03(15) . . ?
C37 C38 Rh 71.65(15) . . ?
C43 C38 Rh 132.34(19) . . ?
C35 C39 C38 108.4(2) . . ?
C35 C39 C44 126.2(3) . . ?
C38 C39 C44 124.9(3) . . ?
C35 C39 Rh 70.52(14) . . ?
C38 C39 Rh 69.87(14) . . ?
C44 C39 Rh 131.80(19) . . ?
C35 C40 H40A 109.5 . . ?
C35 C40 H40B 109.5 . . ?
H40A C40 H40B 109.5 . . ?
C35 C40 H40C 109.5 . . ?
H40A C40 H40C 109.5 . . ?
H40B C40 H40C 109.5 . . ?
C36 C41 H41A 109.5 . . ?
C36 C41 H41B 109.5 . . ?
H41A C41 H41B 109.5 . . ?
C36 C41 H41C 109.5 . . ?
H41A C41 H41C 109.5 . . ?
H41B C41 H41C 109.5 . . ?
C37 C42 H42A 109.5 . . ?
C37 C42 H42B 109.5 . . ?
H42A C42 H42B 109.5 . . ?
C37 C42 H42C 109.5 . . ?
H42A C42 H42C 109.5 . . ?
H42B C42 H42C 109.5 . . ?
C38 C43 H43A 109.5 . . ?
C38 C43 H43B 109.5 . . ?
H43A C43 H43B 109.5 . . ?
C38 C43 H43C 109.5 . . ?
H43A C43 H43C 109.5 . . ?
H43B C43 H43C 109.5 . . ?
C39 C44 H44A 109.5 . . ?
C39 C44 H44B 109.5 . . ?
H44A C44 H44B 109.5 . . ?
C39 C44 H44C 109.5 . . ?
H44A C44 H44C 109.5 . . ?
H44B C44 H44C 109.5 . . ?
F6D P1 F3D 92.9(4) . . ?
F6D P1 F4 133.3(3) . . ?
F3D P1 F4 133.8(4) . . ?
F6D P1 F1D 126.3(5) . . ?
F3D P1 F1D 88.4(5) . . ?
F4 P1 F1D 67.8(4) . . ?
F6D P1 F5 41.1(3) . . ?
F3D P1 F5 132.2(4) . . ?
F4 P1 F5 93.5(3) . . ?
F1D P1 F5 107.9(5) . . ?
F6D P1 F3 126.8(3) . . ?
F3D P1 F3 34.4(3) . . ?
F4 P1 F3 99.5(3) . . ?
F1D P1 F3 73.3(4) . . ?
F5 P1 F3 166.2(3) . . ?
F6D P1 F2 90.2(3) . . ?
F3D P1 F2 91.4(3) . . ?
F4 P1 F2 86.76(19) . . ?
F1D P1 F2 143.5(5) . . ?
F5 P1 F2 99.1(2) . . ?
F3 P1 F2 86.30(19) . . ?
F6D P1 F1 94.1(3) . . ?
F3D P1 F1 88.4(3) . . ?
F4 P1 F1 90.33(18) . . ?
F1D P1 F1 32.3(4) . . ?
F5 P1 F1 84.2(2) . . ?
F3 P1 F1 91.12(18) . . ?
F2 P1 F1 175.7(2) . . ?
F6D P1 F6 45.7(3) . . ?
F3D P1 F6 47.7(4) . . ?
F4 P1 F6 176.3(3) . . ?
F1D P1 F6 109.7(5) . . ?
F5 P1 F6 84.7(4) . . ?
F3 P1 F6 82.1(3) . . ?
F2 P1 F6 96.7(2) . . ?
F1 P1 F6 86.3(2) . . ?
F6D P1 F5D 84.3(5) . . ?
F3D P1 F5D 175.7(5) . . ?
F4 P1 F5D 49.0(4) . . ?
F1D P1 F5D 95.8(5) . . ?
F5 P1 F5D 45.8(4) . . ?
F3 P1 F5D 147.9(5) . . ?
F2 P1 F5D 85.5(4) . . ?
F1 P1 F5D 94.9(4) . . ?
F6 P1 F5D 129.8(5) . . ?
F1D F1 P1 70.5(7) . . ?
F1 F1D P1 77.2(7) . . ?
F1 F1D F4 114.1(9) . . ?
P1 F1D F4 56.0(4) . . ?
F3D F3 P1 71.1(5) . . ?
F3 F3D F6 143.2(8) . . ?
F3 F3D P1 74.5(5) . . ?
F6 F3D P1 68.7(4) . . ?
F5D F4 P1 70.0(5) . . ?
F5D F4 F1D 101.5(7) . . ?
P1 F4 F1D 56.2(4) . . ?
F6D F5 F5D 130.2(7) . . ?
F6D F5 P1 65.6(4) . . ?
F5D F5 P1 71.3(5) . . ?
F5 F5D F4 121.6(8) . . ?
F5 F5D P1 62.9(5) . . ?
F4 F5D P1 61.0(4) . . ?
F6D F6 F3D 124.5(6) . . ?
F6D F6 P1 61.9(4) . . ?
F3D F6 P1 63.6(4) . . ?
F5 F6D F6 138.9(7) . . ?
F5 F6D P1 73.2(4) . . ?
F6 F6D P1 72.4(4) . . ?

loop_
_geom_bond_atom_site_label_1
_geom_bond_atom_site_label_2
_geom_bond_distance
_geom_bond_site_symmetry_2
_geom_bond_publ_flag
Rh C36 2.187(3) . ?
Rh C38 2.195(3) . ?
Rh C35 2.202(2) . ?
Rh C37 2.216(3) . ?
Rh C39 2.224(2) . ?
Rh Cl 2.4207(7) . ?
Rh Sb1 2.5602(3) . ?
Rh Sb2 2.5687(3) . ?
Sb1 C1 2.103(2) . ?
Sb1 C17 2.124(3) . ?
Sb1 C11 2.126(3) . ?
Sb2 C6 2.107(3) . ?
Sb2 C29 2.114(3) . ?
Sb2 C23 2.125(3) . ?
Fe C10 2.041(3) . ?
Fe C5 2.042(3) . ?
Fe C6 2.043(3) . ?
Fe C1 2.044(3) . ?
Fe C2 2.049(3) . ?
Fe C3 2.050(3) . ?
Fe C9 2.051(3) . ?
Fe C7 2.052(3) . ?
Fe C4 2.053(3) . ?
Fe C8 2.055(3) . ?
C1 C5 1.430(4) . ?
C1 C2 1.432(4) . ?
C2 C3 1.428(4) . ?
C2 H2 0.9500 . ?
C3 C4 1.416(5) . ?
C3 H3 0.9500 . ?
C4 C5 1.428(4) . ?
C4 H4 0.9500 . ?
C5 H5 0.9500 . ?
C6 C7 1.434(4) . ?
C6 C10 1.435(4) . ?
C7 C8 1.425(4) . ?
C7 H7 0.9500 . ?
C8 C9 1.426(4) . ?
C8 H8 0.9500 . ?
C9 C10 1.421(4) . ?
C9 H9 0.9500 . ?
C10 H10 0.9500 . ?
C11 C12 1.389(4) . ?
C11 C16 1.396(4) . ?
C12 C13 1.396(4) . ?
C12 H12 0.9500 . ?
C13 C14 1.375(5) . ?
C13 H13 0.9500 . ?
C14 C15 1.393(5) . ?
C14 H14 0.9500 . ?
C15 C16 1.386(4) . ?
C15 H15 0.9500 . ?
C16 H16 0.9500 . ?
C17 C18 1.384(4) . ?
C17 C22 1.396(4) . ?
C18 C19 1.396(4) . ?
C18 H18 0.9500 . ?
C19 C20 1.383(5) . ?
C19 H19 0.9500 . ?
C20 C21 1.383(5) . ?
C20 H20 0.9500 . ?
C21 C22 1.396(4) . ?
C21 H21 0.9500 . ?
C22 H22 0.9500 . ?
C23 C28 1.388(4) . ?
C23 C24 1.392(4) . ?
C24 C25 1.399(4) . ?
C24 H24 0.9500 . ?
C25 C26 1.372(5) . ?
C25 H25 0.9500 . ?
C26 C27 1.382(5) . ?
C26 H26 0.9500 . ?
C27 C28 1.394(4) . ?
C27 H27 0.9500 . ?
C28 H28 0.9500 . ?
C29 C30 1.392(4) . ?
C29 C34 1.392(4) . ?
C30 C31 1.401(5) . ?
C30 H30 0.9500 . ?
C31 C32 1.379(7) . ?
C31 H31 0.9500 . ?
C32 C33 1.364(8) . ?
C32 H32 0.9500 . ?
C33 C34 1.383(5) . ?
C33 H33 0.9500 . ?
C34 H34 0.9500 . ?
C35 C39 1.414(4) . ?
C35 C36 1.451(4) . ?
C35 C40 1.485(4) . ?
C36 C37 1.420(4) . ?
C36 C41 1.491(4) . ?
C37 C38 1.444(4) . ?
C37 C42 1.500(4) . ?
C38 C39 1.443(4) . ?
C38 C43 1.494(4) . ?
C39 C44 1.502(4) . ?
C40 H40A 0.9800 . ?
C40 H40B 0.9800 . ?
C40 H40C 0.9800 . ?
C41 H41A 0.9800 . ?
C41 H41B 0.9800 . ?
C41 H41C 0.9800 . ?
C42 H42A 0.9800 . ?
C42 H42B 0.9800 . ?
C42 H42C 0.9800 . ?
C43 H43A 0.9800 . ?
C43 H43B 0.9800 . ?
C43 H43C 0.9800 . ?
C44 H44A 0.9800 . ?
C44 H44B 0.9800 . ?
C44 H44C 0.9800 . ?
P1 F6D 1.503(6) . ?
P1 F3D 1.560(7) . ?
P1 F4 1.563(4) . ?
P1 F1D 1.567(9) . ?
P1 F5 1.579(5) . ?
P1 F3 1.589(4) . ?
P1 F2 1.589(3) . ?
P1 F1 1.621(3) . ?
P1 F6 1.624(5) . ?
P1 F5D 1.680(10) . ?
F1 F1D 0.887(11) . ?
F1D F4 1.745(11) . ?
F3 F3D 0.931(8) . ?
F3D F6 1.288(9) . ?
F4 F5D 1.350(11) . ?
F5 F6D 1.085(8) . ?
F5 F5D 1.272(12) . ?
F6 F6D 1.219(8) . ?
